data_4130091
loop_
_publ_author_name
'Nagamani, Chikkannagari'
'Liu, Huiying'
'Moore, Jeffrey S.'

_publ_contact_author
; 
Jeffrey S. Moore 
University of Illinois 
Department of Chemistry 
Urbana, Illinois  61801 
USA  
;
_publ_section_title
;
 Mechanogeneration of Acid from Oxime Sulfonates.
;
_journal_issue 8
_journal_name_full 'Journal of the American Chemical Society'
_journal_page_first 2540
_journal_page_last 2543
_journal_paper_doi 10.1021/jacs.6b00097
_journal_volume 138
_journal_year 2016
_chemical_formula_moiety 'C10 H10 F3 N O3'
_chemical_formula_sum 'C10 H10 F3 N O3'
_chemical_formula_weight 249.19
_space_group_crystal_system monoclinic
_space_group_IT_number 14
_space_group_name_Hall '-P 2yn'
_space_group_name_H-M_alt 'P 1 21/n 1'
_atom_sites_solution_hydrogens mixed
_audit_creation_method SHELXL-2014/6
_audit_update_record
; 
? 
;
_cell_angle_alpha 90
_cell_angle_beta 94.2965(18)
_cell_angle_gamma 90
_cell_formula_units_Z 4
_cell_length_a 5.0912(3)
_cell_length_b 8.9533(5)
_cell_length_c 23.0489(12)
_cell_measurement_reflns_used 9839
_cell_measurement_temperature 100(2)
_cell_measurement_theta_max 68.35
_cell_measurement_theta_min 3.85
_cell_volume 1047.69(10)
_computing_cell_refinement 'SAINT V8.34A (Bruker, 2005)'
_computing_data_collection 'APEX2 V2014.9-0 (Bruker, 2014)'
_computing_data_reduction
; 
SAINT V8.34A, XPREP v2014/2, SADABS V2014/4, TWINABS V2012/1 
(Bruker, 2012 & 2014) 
;
_computing_molecular_graphics
; 
SHELXTL v2014-4 (Bruker, 2014), CrystalMaker v2.7.7 (CrystalMaker, 1994) 
;
_computing_publication_material 'XCIF V2014-2 (Bruker, 2014)'
_computing_structure_refinement 'SHELX-2014-6 (Sheldrick, 2014)'
_computing_structure_solution 'SHELX-2014-4 (Sheldrick, 2014)'
_diffrn_ambient_temperature 100(2)
_diffrn_measured_fraction_theta_full 0.999
_diffrn_measured_fraction_theta_max 0.998
_diffrn_measurement_device 'Bruker D8 Venture/Photon 100'
_diffrn_measurement_method 'profile data from \f and \w scans'
_diffrn_radiation_monochromator 'multilayer mirrors'
_diffrn_radiation_source 'microfocus sealed tube'
_diffrn_radiation_type CuK\a
_diffrn_radiation_wavelength 1.54178
_diffrn_radiation_wavelength_id cd48vsa
_diffrn_reflns_av_R_equivalents 0.0342
_diffrn_reflns_av_unetI/netI 0.0220
_diffrn_reflns_Laue_measured_fraction_full 0.999
_diffrn_reflns_Laue_measured_fraction_max 0.998
_diffrn_reflns_limit_h_max 6
_diffrn_reflns_limit_h_min -6
_diffrn_reflns_limit_k_max 10
_diffrn_reflns_limit_k_min -10
_diffrn_reflns_limit_l_max 26
_diffrn_reflns_limit_l_min -27
_diffrn_reflns_number 12994
_diffrn_reflns_point_group_measured_fraction_full 0.999
_diffrn_reflns_point_group_measured_fraction_max 0.998
_diffrn_reflns_theta_full 67.679
_diffrn_reflns_theta_max 68.346
_diffrn_reflns_theta_min 3.846
_exptl_absorpt_coefficient_mu 1.330
_exptl_absorpt_correction_T_max 0.98669
_exptl_absorpt_correction_T_min 0.71896
_exptl_absorpt_correction_type integration
_exptl_absorpt_process_details 'SADABS V2014/4 (Bruker, 2014)'
_exptl_crystal_colour colourless
_exptl_crystal_density_diffrn 1.580
_exptl_crystal_density_method 'not measured'
_exptl_crystal_description plate
_exptl_crystal_F_000 512
_exptl_crystal_id cd48vsa
_exptl_crystal_preparation
; 
The data crystal was mounted using oil (Parantone-N, Exxon) to a 
0.3 mm cryo-loop (Hampton Research) with the (1 -2 -1) scattering 
planes roughly normal to the spindle axis. 
;
_exptl_crystal_size_max 0.502
_exptl_crystal_size_mid 0.455
_exptl_crystal_size_min 0.012
_refine_diff_density_max 0.678
_refine_diff_density_min -0.399
_refine_diff_density_rms 0.070
_refine_ls_extinction_coef 0.0090(7)
_refine_ls_extinction_expression Fc^*^=kFc[1+0.001xFc^2^\l^3^/sin(2\q)]^-1/4^
_refine_ls_extinction_method SHELXL
_refine_ls_goodness_of_fit_ref 1.179
_refine_ls_hydrogen_treatment mixed
_refine_ls_matrix_type full
_refine_ls_number_parameters 161
_refine_ls_number_reflns 1921
_refine_ls_number_restraints 0
_refine_ls_restrained_S_all 1.179
_refine_ls_R_factor_all 0.0576
_refine_ls_R_factor_gt 0.0547
_refine_ls_shift/su_max 0.000
_refine_ls_shift/su_mean 0.000
_refine_ls_structure_factor_coef Fsqd
_refine_ls_weighting_details 'w=1/[\s^2^(Fo^2^)+(0.0106P)^2^+2.8247P] where P=(Fo^2^+2Fc^2^)/3'
_refine_ls_weighting_scheme calc
_refine_ls_wR_factor_gt 0.1225
_refine_ls_wR_factor_ref 0.1237
_reflns_Friedel_coverage 0.000
_reflns_number_gt 1801
_reflns_number_total 1921
_reflns_threshold_expression 'I > 2\s(I)'
_cod_data_source_file ja6b00097_si_002.cif
_cod_data_source_block cd48vsa
_cod_original_sg_symbol_H-M 'P 21/n'
_cod_database_code 4130091
_shelx_space_group_comment
; 
The symmetry employed for this shelxl refinement is uniquely defined 
by the following loop, which should always be used as a source of 
symmetry information in preference to the above space-group names. 
They are only intended as comments. 
;
_shelx_estimated_absorpt_t_min 0.555
_shelx_estimated_absorpt_t_max 0.984
_shelxl_version_number 2014/6

loop_
_space_group_symop_operation_xyz
'x, y, z'
'-x+1/2, y+1/2, -z+1/2'
'-x, -y, -z'
'x-1/2, -y-1/2, z-1/2'

loop_
_atom_site_label
_atom_site_type_symbol
_atom_site_fract_x
_atom_site_fract_y
_atom_site_fract_z
_atom_site_U_iso_or_equiv
_atom_site_adp_type
_atom_site_occupancy
_atom_site_site_symmetry_order
_atom_site_calc_flag
_atom_site_refinement_flags_posn
_atom_site_refinement_flags_adp
F1 F 0.6063(4) 0.45942(19) 0.12819(8) 0.0312(5) Uani 1 1 d . .
F2 F 0.9603(4) 0.5833(2) 0.11748(8) 0.0347(5) Uani 1 1 d . .
F3 F 0.6539(4) 0.5732(2) 0.04803(7) 0.0338(5) Uani 1 1 d . .
N1 N 0.5241(5) 0.8216(3) 0.09035(10) 0.0204(5) Uani 1 1 d . .
O1 O 0.4208(4) 0.9521(2) 0.11096(9) 0.0218(5) Uani 1 1 d . .
H1 H 0.399(7) 1.003(4) 0.0754(16) 0.033 Uiso 1 1 d . U
O2 O 0.3872(4) 0.7378(2) 0.36889(8) 0.0197(5) Uani 1 1 d . .
O3 O 0.2250(4) 0.6318(2) 0.47724(9) 0.0239(5) Uani 1 1 d . .
H3 H 0.168(8) 0.654(5) 0.5062(17) 0.036 Uiso 1 1 d . U
C1 C 0.5269(5) 0.7261(3) 0.19326(12) 0.0167(6) Uani 1 1 d . .
C2 C 0.3211(5) 0.8097(3) 0.21441(12) 0.0186(6) Uani 1 1 d . .
H2A H 0.2080 0.8663 0.1881 0.022 Uiso 1 1 calc R U
C3 C 0.2817(5) 0.8105(3) 0.27284(12) 0.0198(6) Uani 1 1 d . .
H3A H 0.1419 0.8677 0.2865 0.024 Uiso 1 1 calc R U
C4 C 0.4452(5) 0.7281(3) 0.31209(12) 0.0174(6) Uani 1 1 d . .
C5 C 0.6505(5) 0.6446(3) 0.29231(12) 0.0178(6) Uani 1 1 d . .
H5A H 0.7638 0.5890 0.3189 0.021 Uiso 1 1 calc R U
C6 C 0.6880(5) 0.6434(3) 0.23329(12) 0.0173(6) Uani 1 1 d . .
H6A H 0.8266 0.5849 0.2197 0.021 Uiso 1 1 calc R U
C7 C 0.5720(5) 0.7229(3) 0.13052(12) 0.0182(6) Uani 1 1 d . .
C8 C 0.6953(6) 0.5849(3) 0.10595(12) 0.0219(6) Uani 1 1 d . .
C9 C 0.5649(6) 0.6698(3) 0.41237(12) 0.0195(6) Uani 1 1 d . .
H9A H 0.7457 0.7083 0.4095 0.023 Uiso 1 1 calc R U
H9B H 0.5670 0.5601 0.4071 0.023 Uiso 1 1 calc R U
C10 C 0.4679(6) 0.7088(3) 0.47038(12) 0.0215(6) Uani 1 1 d . .
H10A H 0.6008 0.6794 0.5019 0.026 Uiso 1 1 calc R U
H10B H 0.4400 0.8179 0.4729 0.026 Uiso 1 1 calc R U

loop_
_atom_site_aniso_label
_atom_site_aniso_U_11
_atom_site_aniso_U_22
_atom_site_aniso_U_33
_atom_site_aniso_U_23
_atom_site_aniso_U_13
_atom_site_aniso_U_12
F1 0.0518(12) 0.0162(9) 0.0272(10) 0.0030(7) 0.0147(8) 0.0019(8)
F2 0.0274(10) 0.0347(11) 0.0428(11) -0.0041(9) 0.0092(8) 0.0089(8)
F3 0.0595(13) 0.0237(10) 0.0189(9) -0.0018(7) 0.0076(8) 0.0043(9)
N1 0.0203(12) 0.0174(12) 0.0237(13) -0.0026(10) 0.0034(10) 0.0001(10)
O1 0.0261(11) 0.0210(11) 0.0184(10) 0.0016(8) 0.0033(8) 0.0055(9)
O2 0.0209(10) 0.0219(10) 0.0166(10) 0.0008(8) 0.0031(8) 0.0022(8)
O3 0.0279(11) 0.0279(12) 0.0167(10) -0.0076(9) 0.0069(8) -0.0099(9)
C1 0.0158(13) 0.0145(13) 0.0196(14) 0.0015(11) -0.0001(10) -0.0040(11)
C2 0.0182(13) 0.0171(14) 0.0196(14) 0.0027(11) -0.0035(11) 0.0014(11)
C3 0.0162(13) 0.0184(14) 0.0249(15) -0.0001(11) 0.0031(11) 0.0034(11)
C4 0.0203(14) 0.0139(13) 0.0185(14) 0.0002(11) 0.0039(11) -0.0043(11)
C5 0.0173(14) 0.0168(14) 0.0189(14) 0.0027(11) -0.0016(11) 0.0002(11)
C6 0.0166(13) 0.0143(13) 0.0212(14) 0.0008(11) 0.0023(11) 0.0001(11)
C7 0.0166(13) 0.0192(14) 0.0181(14) 0.0030(11) -0.0023(10) -0.0036(11)
C8 0.0286(16) 0.0210(15) 0.0163(14) 0.0005(11) 0.0037(11) -0.0024(12)
C9 0.0215(14) 0.0183(14) 0.0185(14) 0.0010(11) 0.0005(11) -0.0010(11)
C10 0.0232(14) 0.0222(15) 0.0192(14) -0.0034(12) 0.0019(11) -0.0080(12)

loop_
_atom_type_symbol
_atom_type_description
_atom_type_scat_dispersion_real
_atom_type_scat_dispersion_imag
_atom_type_scat_source
C C 0.0181 0.0091 'International Tables Vol C Tables 4.2.6.8 and 6.1.1.4'
H H 0.0000 0.0000 'International Tables Vol C Tables 4.2.6.8 and 6.1.1.4'
N N 0.0311 0.0180 'International Tables Vol C Tables 4.2.6.8 and 6.1.1.4'
O O 0.0492 0.0322 'International Tables Vol C Tables 4.2.6.8 and 6.1.1.4'
F F 0.0727 0.0534 'International Tables Vol C Tables 4.2.6.8 and 6.1.1.4'

loop_
_exptl_crystal_face_index_h
_exptl_crystal_face_index_k
_exptl_crystal_face_index_l
_exptl_crystal_face_perp_dist
0.00 0.00 1.00 0.0060
0.00 0.00 -1.00 0.0040
-1.00 0.00 0.00 0.0870
1.00 2.00 1.00 0.1280
1.00 -2.00 -1.00 0.2330

loop_
_geom_angle_atom_site_label_1
_geom_angle_atom_site_label_2
_geom_angle_atom_site_label_3
_geom_angle
C7 N1 O1 112.9(2)
N1 O1 H1 98(2)
C4 O2 C9 118.2(2)
C10 O3 H3 111(3)
C6 C1 C2 118.0(2)
C6 C1 C7 120.5(2)
C2 C1 C7 121.5(2)
C3 C2 C1 120.6(3)
C3 C2 H2A 119.7
C1 C2 H2A 119.7
C2 C3 C4 120.6(3)
C2 C3 H3A 119.7
C4 C3 H3A 119.7
O2 C4 C5 124.8(2)
O2 C4 C3 115.3(2)
C5 C4 C3 119.9(3)
C6 C5 C4 119.2(3)
C6 C5 H5A 120.4
C4 C5 H5A 120.4
C5 C6 C1 121.7(3)
C5 C6 H6A 119.2
C1 C6 H6A 119.2
N1 C7 C1 130.8(3)
N1 C7 C8 110.6(2)
C1 C7 C8 118.6(2)
F1 C8 F3 106.6(2)
F1 C8 F2 106.2(2)
F3 C8 F2 105.9(2)
F1 C8 C7 112.5(2)
F3 C8 C7 113.5(2)
F2 C8 C7 111.7(2)
O2 C9 C10 107.0(2)
O2 C9 H9A 110.3
C10 C9 H9A 110.3
O2 C9 H9B 110.3
C10 C9 H9B 110.3
H9A C9 H9B 108.6
O3 C10 C9 109.3(2)
O3 C10 H10A 109.8
C9 C10 H10A 109.8
O3 C10 H10B 109.8
C9 C10 H10B 109.8
H10A C10 H10B 108.3

loop_
_geom_bond_atom_site_label_1
_geom_bond_atom_site_label_2
_geom_bond_distance
F1 C8 1.329(3)
F2 C8 1.356(3)
F3 C8 1.340(3)
N1 C7 1.290(4)
N1 O1 1.380(3)
O1 H1 0.94(4)
O2 C4 1.366(3)
O2 C9 1.434(3)
O3 C10 1.434(3)
O3 H3 0.77(4)
C1 C6 1.400(4)
C1 C2 1.404(4)
C1 C7 1.481(4)
C2 C3 1.376(4)
C2 H2A 0.9500
C3 C4 1.394(4)
C3 H3A 0.9500
C4 C5 1.390(4)
C5 C6 1.388(4)
C5 H5A 0.9500
C6 H6A 0.9500
C7 C8 1.515(4)
C9 C10 1.501(4)
C9 H9A 0.9900
C9 H9B 0.9900
C10 H10A 0.9900
C10 H10B 0.9900

loop_
_geom_hbond_atom_site_label_D
_geom_hbond_atom_site_label_H
_geom_hbond_atom_site_label_A
_geom_hbond_distance_DH
_geom_hbond_distance_HA
_geom_hbond_distance_DA
_geom_hbond_angle_DHA
_geom_hbond_site_symmetry_A
O1 H1 O3 0.94(4) 1.76(4) 2.655(3) 160(3) 2
O3 H3 N1 0.77(4) 2.14(4) 2.901(3) 171(4) 4_576

loop_
_geom_torsion_atom_site_label_1
_geom_torsion_atom_site_label_2
_geom_torsion_atom_site_label_3
_geom_torsion_atom_site_label_4
_geom_torsion
C6 C1 C2 C3 0.5(4)
C7 C1 C2 C3 179.6(3)
C1 C2 C3 C4 -0.1(4)
C9 O2 C4 C5 6.6(4)
C9 O2 C4 C3 -173.0(2)
C2 C3 C4 O2 179.9(3)
C2 C3 C4 C5 0.2(4)
O2 C4 C5 C6 179.7(2)
C3 C4 C5 C6 -0.7(4)
C4 C5 C6 C1 1.1(4)
C2 C1 C6 C5 -1.0(4)
C7 C1 C6 C5 179.9(3)
O1 N1 C7 C1 2.1(4)
O1 N1 C7 C8 -177.6(2)
C6 C1 C7 N1 -151.6(3)
C2 C1 C7 N1 29.2(5)
C6 C1 C7 C8 28.1(4)
C2 C1 C7 C8 -151.1(3)
N1 C7 C8 F1 -140.8(3)
C1 C7 C8 F1 39.5(3)
N1 C7 C8 F3 -19.7(3)
C1 C7 C8 F3 160.5(2)
N1 C7 C8 F2 99.9(3)
C1 C7 C8 F2 -79.8(3)
C4 O2 C9 C10 175.1(2)
O2 C9 C10 O3 69.3(3)
